data_4511503
loop_
_publ_author_name
'Sarkar, Madhushree'
'Biradha, Kumar'

_publ_section_title
;
 Interplay of Hydrogen Bonds in Assembling (4,4)-Coordination
 Networks:&#x2009; Transformations from Open to Interpenetrated Networks
 via Anion Exchange
;
_journal_issue 8
_journal_name_full 'Crystal Growth &amp; Design'
_journal_page_first 1742
_journal_paper_doi 10.1021/cg060216y
_journal_volume 6
_journal_year 2006
_chemical_formula_sum 'C50 H55 Cl2 Cu N11 O20'
_chemical_formula_weight 1264.49
_chemical_name_systematic
; 
 ? 
;
_space_group_IT_number 60
_symmetry_cell_setting orthorhombic
_symmetry_space_group_name_Hall '-P 2n 2ab'
_symmetry_space_group_name_H-M 'P b c n'
_atom_sites_solution_hydrogens geom
_atom_sites_solution_primary direct
_atom_sites_solution_secondary difmap
_audit_creation_method SHELXL-97
_cell_angle_alpha 90.00
_cell_angle_beta 90.00
_cell_angle_gamma 90.00
_cell_formula_units_Z 4
_cell_length_a 18.567(4)
_cell_length_b 9.934(2)
_cell_length_c 30.764(6)
_cell_measurement_reflns_used 25
_cell_measurement_temperature 293(2)
_cell_measurement_theta_max 14
_cell_measurement_theta_min 8
_cell_volume 5674(2)
_computing_cell_refinement CAD4
_computing_data_collection CAD4
_computing_data_reduction CAD4
_computing_structure_refinement 'SHELXL-97 (Sheldrick, 1997)'
_computing_structure_solution 'SHELXS-97 (Sheldrick, 1990)'
_diffrn_ambient_temperature 293(2)
_diffrn_measured_fraction_theta_full 0.910
_diffrn_measured_fraction_theta_max 0.910
_diffrn_measurement_device_type Cad4
_diffrn_measurement_method \w-scan
_diffrn_radiation_monochromator graphite
_diffrn_radiation_source 'fine-focus sealed tube'
_diffrn_radiation_type MoK\a
_diffrn_radiation_wavelength 0.71073
_diffrn_reflns_av_R_equivalents 0.0000
_diffrn_reflns_av_sigmaI/netI 0.0724
_diffrn_reflns_limit_h_max 0
_diffrn_reflns_limit_h_min -22
_diffrn_reflns_limit_k_max 0
_diffrn_reflns_limit_k_min -11
_diffrn_reflns_limit_l_max 0
_diffrn_reflns_limit_l_min -36
_diffrn_reflns_number 4535
_diffrn_reflns_theta_full 24.96
_diffrn_reflns_theta_max 24.96
_diffrn_reflns_theta_min 1.72
_diffrn_standards_decay_% 0
_diffrn_standards_interval_time 60
_diffrn_standards_number 3
_exptl_absorpt_coefficient_mu 0.565
_exptl_absorpt_correction_type none
_exptl_crystal_colour blue
_exptl_crystal_density_diffrn 1.480
_exptl_crystal_density_meas ?
_exptl_crystal_density_method 'not measured'
_exptl_crystal_description needles
_exptl_crystal_F_000 2620
_exptl_crystal_size_max 0.20
_exptl_crystal_size_mid 0.15
_exptl_crystal_size_min 0.10
_refine_diff_density_max 0.469
_refine_diff_density_min -0.377
_refine_diff_density_rms 0.083
_refine_ls_extinction_method none
_refine_ls_goodness_of_fit_ref 1.042
_refine_ls_hydrogen_treatment mixed
_refine_ls_matrix_type full
_refine_ls_number_parameters 455
_refine_ls_number_reflns 4535
_refine_ls_number_restraints 6
_refine_ls_restrained_S_all 1.041
_refine_ls_R_factor_all 0.1452
_refine_ls_R_factor_gt 0.0839
_refine_ls_shift/su_max 0.000
_refine_ls_shift/su_mean 0.000
_refine_ls_structure_factor_coef Fsqd
_refine_ls_weighting_details 'calc w=1/[\s^2^(Fo^2^)+(0.0402P)^2^+26.6385P] where P=(Fo^2^+2Fc^2^)/3'
_refine_ls_weighting_scheme calc
_refine_ls_wR_factor_gt 0.1669
_refine_ls_wR_factor_ref 0.2002
_reflns_number_gt 2777
_reflns_number_total 4535
_reflns_threshold_expression >2sigma(I)
_cod_data_source_file cg060216ysi20060413_032804.cif
_cod_data_source_block 2
_cod_depositor_comments
;
The following automatic conversions were performed:

'_symmetry_cell_setting' value 'Orthorhombic' changed to
'orthorhombic' according to
/usr/data/users/saulius/automatic-downloads/retrospective/ACS/lib/dictionaries/cif_core.dic
dictionary named 'cif_core.dic' version 2.4.2 from 2011-04-26.

Automatic conversion script
Id: cif_fix_values 2281 2013-09-26 08:29:07Z andrius 

The following automatic conversions were performed:

'_exptl_crystal_density_meas' value 'not measured' was changed to '?'
- the value is perceived as not measured.

Automatic conversion script
Id: cif_fix_values 3008 2015-01-20 13:52:24Z robertas 
;
_cod_original_sg_symbol_H-M Pbcn
_cod_database_code 4511503

loop_
_symmetry_equiv_pos_as_xyz
'x, y, z'
'-x+1/2, -y+1/2, z+1/2'
'-x, y, -z+1/2'
'x+1/2, -y+1/2, -z'
'-x, -y, -z'
'x-1/2, y-1/2, -z-1/2'
'x, -y, z-1/2'
'-x-1/2, y-1/2, z'

loop_
_atom_site_label
_atom_site_type_symbol
_atom_site_fract_x
_atom_site_fract_y
_atom_site_fract_z
_atom_site_U_iso_or_equiv
_atom_site_adp_type
_atom_site_occupancy
_atom_site_symmetry_multiplicity
_atom_site_calc_flag
_atom_site_refinement_flags
_atom_site_disorder_assembly
_atom_site_disorder_group
Cu1 Cu 0.0000 0.67876(11) 0.2500 0.0359(3) Uani 1 2 d S . .
O1W O 0.0000 0.9229(7) 0.2500 0.071(2) Uani 1 2 d S . .
O2W O 0.0000 0.4187(7) 0.2500 0.103(3) Uani 1 2 d S . .
N21 N -0.0790(3) 0.6749(5) 0.20413(15) 0.0372(11) Uani 1 1 d . . .
O26 O -0.2722(2) 0.5423(5) 0.09917(16) 0.0558(13) Uani 1 1 d . . .
N31 N -0.2370(3) 0.8536(12) -0.0836(2) 0.083(3) Uani 1 1 d . . .
N32 N -0.2644(3) 0.7653(6) 0.08641(16) 0.0456(13) Uani 1 1 d . A .
H32 H -0.2470 0.8414 0.0946 0.055 Uiso 1 1 calc R . .
O16 O -0.2263(5) 0.6649(9) -0.1011(3) 0.047(3) Uani 0.482(8) 1 d P A 1
C11 C -0.3107(7) 0.7966(15) -0.1424(4) 0.035(2) Uani 0.482(8) 1 d PU A 1
C12 C -0.3118(7) 0.7076(16) -0.1777(4) 0.039(3) Uani 0.482(8) 1 d P A 1
H12 H -0.2795 0.6376 -0.1825 0.047 Uiso 0.482(8) 1 calc PR A 1
C15 C -0.3630(11) 0.889(2) -0.1385(4) 0.048(5) Uani 0.482(8) 1 d P A 1
H15 H -0.3633 0.9387 -0.1130 0.057 Uiso 0.482(8) 1 calc PR A 1
C16 C -0.2557(6) 0.7732(14) -0.1068(5) 0.036(3) Uani 0.482(8) 1 d P A 1
O16A O -0.2582(5) 1.0385(9) -0.0921(3) 0.054(3) Uani 0.518(8) 1 d P A 2
C11A C -0.3193(9) 0.8945(17) -0.1375(5) 0.045(4) Uani 0.518(8) 1 d P A 2
C12A C -0.3130(7) 0.7824(15) -0.1666(5) 0.036(2) Uani 0.518(8) 1 d PU A 2
H12A H -0.2725 0.7284 -0.1633 0.043 Uiso 0.518(8) 1 calc PR A 2
C15A C -0.3798(8) 0.9714(19) -0.1424(4) 0.052(4) Uani 0.518(8) 1 d P A 2
H15A H -0.3889 1.0493 -0.1266 0.062 Uiso 0.518(8) 1 calc PR A 2
C16A C -0.2676(7) 0.9230(10) -0.1024(4) 0.036(3) Uani 0.518(8) 1 d P A 2
N11 N -0.4214(3) 0.8291(7) -0.20316(16) 0.0557(16) Uani 1 1 d . . .
C13 C -0.3672(4) 0.7408(10) -0.2034(3) 0.073(3) Uani 1 1 d . . .
H13 H -0.3683 0.6875 -0.2282 0.088 Uiso 1 1 calc R A 1
C14 C -0.4240(4) 0.9224(12) -0.1724(2) 0.091(4) Uani 1 1 d . . .
H14 H -0.4560 0.9944 -0.1711 0.109 Uiso 1 1 calc R A 1
C21 C -0.1880(3) 0.6662(6) 0.14186(17) 0.0348(13) Uani 1 1 d . . .
C22 C -0.1394(3) 0.7692(7) 0.14353(19) 0.0412(15) Uani 1 1 d . . .
H22 H -0.1428 0.8398 0.1238 0.049 Uiso 1 1 calc R . .
C23 C -0.0855(3) 0.7694(6) 0.17392(18) 0.0403(14) Uani 1 1 d . . .
H23 H -0.0520 0.8390 0.1734 0.048 Uiso 1 1 calc R . .
C24 C -0.1288(3) 0.5738(6) 0.2032(2) 0.0435(15) Uani 1 1 d . . .
H24 H -0.1263 0.5071 0.2244 0.052 Uiso 1 1 calc R . .
C25 C -0.1818(3) 0.5661(6) 0.17296(18) 0.0378(14) Uani 1 1 d . . .
H25 H -0.2138 0.4941 0.1731 0.045 Uiso 1 1 calc R . .
C26 C -0.2458(3) 0.6539(7) 0.10748(17) 0.0367(14) Uani 1 1 d . . .
C31 C -0.1874(4) 0.8585(8) -0.0470(2) 0.058(2) Uani 1 1 d . A .
H31A H -0.1782 0.9516 -0.0393 0.070 Uiso 1 1 calc . . .
H31B H -0.1419 0.8178 -0.0554 0.070 Uiso 1 1 calc . . .
C32 C -0.2182(4) 0.7834(9) -0.0071(2) 0.064(2) Uani 1 1 d . . .
H32A H -0.2304 0.6922 -0.0156 0.077 Uiso 1 1 calc . . .
H32B H -0.1811 0.7780 0.0151 0.077 Uiso 1 1 calc . . .
C33 C -0.2845(4) 0.8500(9) 0.0123(2) 0.064(2) Uani 1 1 d . A .
H33A H -0.3210 0.8612 -0.0099 0.076 Uiso 1 1 calc . . .
H33B H -0.2721 0.9382 0.0235 0.076 Uiso 1 1 calc . . .
C34 C -0.3140(4) 0.7604(9) 0.0495(2) 0.063(2) Uani 1 1 d . . .
H34A H -0.3611 0.7923 0.0583 0.075 Uiso 1 1 calc . . .
H34B H -0.3189 0.6684 0.0394 0.075 Uiso 1 1 calc . . .
N100 N 0.0149(4) 0.8753(8) 0.0412(3) 0.075(2) Uani 1 1 d . . .
O101 O 0.0713(4) 0.8155(9) 0.0326(3) 0.122(3) Uani 1 1 d . . .
O102 O -0.0367(4) 0.8740(8) 0.0176(2) 0.102(2) Uani 1 1 d . . .
C101 C 0.0156(4) 0.9610(8) 0.0798(2) 0.0539(18) Uani 1 1 d . . .
C102 C -0.0465(4) 1.0361(9) 0.0883(3) 0.069(2) Uani 1 1 d . . .
H102 H -0.0864 1.0310 0.0701 0.083 Uiso 1 1 calc R . .
C103 C -0.0470(5) 1.1181(11) 0.1244(3) 0.086(3) Uani 1 1 d . . .
H103 H -0.0876 1.1693 0.1310 0.104 Uiso 1 1 calc R . .
C104 C 0.0132(5) 1.1238(9) 0.1509(3) 0.077(3) Uani 1 1 d . . .
H104 H 0.0134 1.1806 0.1750 0.092 Uiso 1 1 calc R . .
C105 C 0.0723(5) 1.0468(9) 0.1420(3) 0.070(2) Uani 1 1 d . . .
H105 H 0.1119 1.0501 0.1605 0.084 Uiso 1 1 calc R . .
C106 C 0.0739(4) 0.9673(8) 0.1074(2) 0.0583(19) Uani 1 1 d . . .
H106 H 0.1146 0.9156 0.1018 0.070 Uiso 1 1 calc R . .
N1A N 0.0392(13) 0.525(2) 0.4528(6) 0.084(6) Uani 0.50 1 d P . .
C1A C 0.0514(11) 0.5439(19) 0.4924(13) 0.110(12) Uani 0.50 1 d P . .
C2A C 0.0811(9) 0.5737(18) 0.4435(4) 0.122(6) Uani 1 1 d . . .
C3A C 0.0276(10) 0.476(2) 0.4214(8) 0.076(7) Uani 0.50 1 d P . .
C4A C -0.0169(9) 0.4191(15) 0.4287(4) 0.123(5) Uani 1 1 d . . .
C5A C -0.0525(9) 0.4023(17) 0.4705(6) 0.071(5) Uani 0.50 1 d P . .
C6A C 0.0000 0.5000 0.5000 0.111(6) Uani 1 2 d S . .
Cl1 Cl 0.15805(10) 0.1799(2) 0.25744(8) 0.0742(6) Uani 1 1 d . . .
O301 O 0.1321(8) 0.2762(12) 0.2261(4) 0.154(5) Uani 0.80 1 d P . .
O302 O 0.2045(6) 0.0899(12) 0.2344(4) 0.149(4) Uani 0.85 1 d P . .
O304 O 0.0870(7) 0.168(3) 0.2564(6) 0.201(8) Uani 0.75 1 d P . .
O305 O 0.1828(7) 0.2446(9) 0.2932(4) 0.197(6) Uani 1 1 d . . .
O306 O 0.1366(13) 0.0468(17) 0.2718(7) 0.184(8) Uani 0.60 1 d P . .

loop_
_atom_site_aniso_label
_atom_site_aniso_U_11
_atom_site_aniso_U_22
_atom_site_aniso_U_33
_atom_site_aniso_U_23
_atom_site_aniso_U_13
_atom_site_aniso_U_12
Cu1 0.0327(5) 0.0511(6) 0.0239(4) 0.000 0.0004(4) 0.000
O1W 0.090(5) 0.049(4) 0.074(5) 0.000 -0.019(5) 0.000
O2W 0.112(7) 0.037(4) 0.160(9) 0.000 -0.062(7) 0.000
N21 0.042(3) 0.036(3) 0.033(3) -0.005(2) 0.003(2) 0.000(2)
O26 0.051(3) 0.056(3) 0.060(3) 0.002(3) -0.006(2) -0.018(2)
N31 0.045(4) 0.161(8) 0.042(4) 0.036(5) -0.017(3) -0.040(5)
N32 0.048(3) 0.056(3) 0.033(3) 0.016(3) -0.007(2) -0.008(3)
O16 0.052(6) 0.038(6) 0.050(5) 0.008(4) -0.018(4) 0.006(4)
C11 0.040(5) 0.044(5) 0.022(5) 0.006(7) -0.029(6) -0.015(4)
C12 0.043(7) 0.038(8) 0.037(8) -0.002(6) 0.006(6) -0.014(7)
C15 0.063(12) 0.063(12) 0.018(6) 0.006(7) -0.018(7) 0.042(11)
C16 0.019(6) 0.043(8) 0.044(7) 0.005(6) -0.011(5) -0.002(6)
O16A 0.056(6) 0.047(6) 0.059(6) -0.001(4) -0.021(5) 0.010(5)
C11A 0.044(8) 0.033(8) 0.058(9) 0.001(7) 0.006(8) 0.004(8)
C12A 0.040(5) 0.044(5) 0.023(5) 0.006(7) -0.029(6) -0.014(4)
C15A 0.039(8) 0.072(11) 0.044(8) 0.005(8) -0.007(6) 0.002(8)
C16A 0.062(8) 0.012(5) 0.035(7) -0.016(5) 0.011(6) -0.008(5)
N11 0.048(3) 0.088(5) 0.031(3) 0.011(3) -0.003(2) -0.019(3)
C13 0.035(4) 0.126(7) 0.058(5) 0.044(5) -0.018(3) -0.008(4)
C14 0.055(5) 0.171(11) 0.046(4) -0.031(6) -0.006(4) -0.032(6)
C21 0.036(3) 0.043(3) 0.026(3) -0.001(3) 0.010(2) 0.002(3)
C22 0.044(3) 0.046(4) 0.033(3) 0.012(3) -0.006(3) -0.005(3)
C23 0.042(3) 0.046(4) 0.033(3) 0.007(3) 0.000(3) -0.011(3)
C24 0.055(4) 0.035(3) 0.041(3) 0.012(3) 0.001(3) -0.002(3)
C25 0.038(3) 0.036(3) 0.039(3) 0.009(3) -0.006(3) -0.006(3)
C26 0.034(3) 0.050(4) 0.026(3) -0.011(3) 0.004(2) -0.003(3)
C31 0.048(4) 0.084(5) 0.043(4) 0.017(4) -0.021(3) -0.030(4)
C32 0.066(5) 0.087(6) 0.040(4) 0.017(4) -0.018(3) -0.018(4)
C33 0.056(4) 0.092(6) 0.043(4) 0.021(4) -0.017(3) -0.017(4)
C34 0.054(4) 0.093(6) 0.041(4) 0.028(4) -0.015(3) -0.028(4)
N100 0.066(5) 0.070(5) 0.088(5) 0.005(4) 0.006(4) -0.013(4)
O101 0.103(5) 0.132(7) 0.130(6) -0.029(5) 0.025(5) 0.025(5)
O102 0.100(5) 0.114(6) 0.090(5) 0.000(4) -0.014(4) -0.034(5)
C101 0.049(4) 0.057(4) 0.056(4) 0.011(4) 0.006(3) -0.005(3)
C102 0.053(4) 0.091(6) 0.063(5) 0.030(5) 0.008(4) 0.002(5)
C103 0.071(6) 0.109(8) 0.079(6) 0.027(6) 0.019(5) 0.032(6)
C104 0.107(8) 0.076(6) 0.047(4) 0.011(4) 0.006(5) 0.003(6)
C105 0.063(5) 0.087(6) 0.060(5) 0.006(5) 0.002(4) -0.011(5)
C106 0.047(4) 0.067(5) 0.061(4) 0.023(4) 0.000(3) 0.011(4)
N1A 0.124(17) 0.075(12) 0.052(10) 0.022(9) 0.009(12) 0.042(12)
C1A 0.062(12) 0.032(9) 0.24(4) 0.064(16) -0.054(19) -0.023(9)
C2A 0.121(11) 0.168(15) 0.077(8) 0.008(9) 0.028(8) 0.017(11)
C3A 0.065(11) 0.076(13) 0.087(16) 0.029(11) -0.045(11) -0.034(10)
C4A 0.156(13) 0.136(12) 0.077(7) -0.031(8) -0.038(8) 0.090(10)
C5A 0.067(11) 0.058(10) 0.086(13) -0.038(10) -0.008(9) -0.021(9)
C6A 0.116(14) 0.137(16) 0.081(10) -0.029(11) -0.038(12) 0.069(15)
Cl1 0.0501(10) 0.0786(14) 0.0941(16) -0.0136(13) -0.0063(10) 0.0011(10)
O301 0.190(13) 0.134(9) 0.137(9) 0.008(8) -0.048(9) 0.087(9)
O302 0.158(9) 0.136(9) 0.152(9) -0.020(7) 0.009(8) 0.083(8)
O304 0.085(8) 0.31(2) 0.207(17) -0.063(18) 0.008(9) 0.006(12)
O305 0.251(12) 0.089(6) 0.253(12) -0.061(7) -0.180(11) 0.037(7)
O306 0.21(2) 0.102(12) 0.24(2) -0.011(13) -0.025(18) -0.083(13)

loop_
_atom_type_symbol
_atom_type_description
_atom_type_scat_dispersion_real
_atom_type_scat_dispersion_imag
_atom_type_scat_source
C C 0.0033 0.0016 'International Tables Vol C Tables 4.2.6.8 and 6.1.1.4'
H H 0.0000 0.0000 'International Tables Vol C Tables 4.2.6.8 and 6.1.1.4'
N N 0.0061 0.0033 'International Tables Vol C Tables 4.2.6.8 and 6.1.1.4'
O O 0.0106 0.0060 'International Tables Vol C Tables 4.2.6.8 and 6.1.1.4'
Cl Cl 0.1484 0.1585 'International Tables Vol C Tables 4.2.6.8 and 6.1.1.4'
Cu Cu 0.3201 1.2651 'International Tables Vol C Tables 4.2.6.8 and 6.1.1.4'

loop_
_geom_angle_atom_site_label_1
_geom_angle_atom_site_label_2
_geom_angle_atom_site_label_3
_geom_angle
_geom_angle_site_symmetry_1
_geom_angle_site_symmetry_3
N21 Cu1 N21 177.8(3) 3 .
N21 Cu1 N11 91.40(18) 3 2_465
N21 Cu1 N11 88.51(18) . 2_465
N21 Cu1 N11 88.51(18) 3 4_565
N21 Cu1 N11 91.40(18) . 4_565
N11 Cu1 N11 175.6(4) 2_465 4_565
N21 Cu1 O1W 91.09(14) 3 .
N21 Cu1 O1W 91.09(14) . .
N11 Cu1 O1W 92.2(2) 2_465 .
N11 Cu1 O1W 92.2(2) 4_565 .
C23 N21 C24 116.3(5) . .
C23 N21 Cu1 122.6(4) . .
C24 N21 Cu1 121.1(4) . .
C16A N31 C16 87.0(9) . .
C16A N31 C31 137.5(12) . .
C16 N31 C31 135.2(12) . .
C26 N32 C34 121.0(6) . .
C15 C11 C12 119.3(12) . .
C15 C11 C16 122.0(14) . .
C12 C11 C16 118.2(13) . .
C13 C12 C11 108.2(13) . .
C11 C15 C14 127.4(13) . .
N31 C16 O16 113.3(13) . .
N31 C16 C11 123.9(13) . .
O16 C16 C11 122.8(13) . .
C15A C11A C12A 115.6(15) . .
C15A C11A C16A 120.6(13) . .
C12A C11A C16A 123.6(14) . .
C11A C12A C13 127.1(13) . .
C14 C15A C11A 112.3(16) . .
N31 C16A O16A 113.3(14) . .
N31 C16A C11A 128.6(12) . .
O16A C16A C11A 118.1(13) . .
C14 N11 C13 119.4(7) . .
C14 N11 Cu1 120.1(6) . 2_464
C13 N11 Cu1 120.5(5) . 2_464
N11 C13 C12 137.6(11) . .
N11 C13 C12A 107.8(9) . .
C12 C13 C12A 31.4(7) . .
N11 C14 C15A 136.9(12) . .
N11 C14 C15 107.3(10) . .
C15A C14 C15 34.2(10) . .
C22 C21 C25 117.2(5) . .
C22 C21 C26 123.8(5) . .
C25 C21 C26 119.0(5) . .
C21 C22 C23 120.6(6) . .
N21 C23 C22 123.0(6) . .
C25 C24 N21 123.2(5) . .
C24 C25 C21 119.6(6) . .
O26 C26 N32 122.8(5) . .
O26 C26 C21 119.9(6) . .
N32 C26 C21 117.3(6) . .
N31 C31 C32 111.3(5) . .
C33 C32 C31 113.7(7) . .
C32 C33 C34 109.0(7) . .
N32 C34 C33 109.4(5) . .
O102 N100 O101 122.9(9) . .
O102 N100 C101 120.2(8) . .
O101 N100 C101 116.6(8) . .
C106 C101 C102 120.6(8) . .
C106 C101 N100 122.3(7) . .
C102 C101 N100 117.1(7) . .
C103 C102 C101 118.1(8) . .
C102 C103 C104 119.6(9) . .
C105 C104 C103 120.5(9) . .
C106 C105 C104 120.9(8) . .
C105 C106 C101 120.3(8) . .
C2A N1A C3A 97(2) . .
C2A N1A C1A 94(3) . .
C3A N1A C1A 162(2) . .
C2A N1A C6A 134(3) . .
C3A N1A C6A 128(2) . .
C1A N1A C6A 40.9(11) . .
C2A N1A C4A 134(2) . .
C3A N1A C4A 37.1(16) . .
C1A N1A C4A 130.2(18) . .
C6A N1A C4A 91.3(12) . .
C6A C1A N1A 89(2) . .
C6A C1A C5A 89(3) . 5_566
N1A C1A C5A 161(2) . 5_566
C6A C1A C2A 125(3) . .
N1A C1A C2A 36.0(17) . .
C5A C1A C2A 138.9(16) 5_566 .
N1A C2A C3A 45.0(19) . .
N1A C2A C1A 50.2(17) . .
C3A C2A C1A 94.2(16) . .
C4A C3A N1A 102(3) . .
C4A C3A C2A 140(3) . .
N1A C3A C2A 38.0(12) . .
C3A C4A C5A 128(2) . .
C3A C4A N1A 40.7(18) . .
C5A C4A N1A 87.8(10) . .
C1A C5A C4A 138.1(18) 5_566 .
C1A C5A C6A 40.7(11) 5_566 .
C4A C5A C6A 98.7(12) . .
C1A C6A C1A 180(5) 5_566 .
C1A C6A N1A 130(2) 5_566 .
C1A C6A N1A 50(2) . .
C1A C6A N1A 50(2) 5_566 5_566
C1A C6A N1A 130(2) . 5_566
N1A C6A N1A 180.000(7) . 5_566
C1A C6A C5A 130(2) 5_566 5_566
C1A C6A C5A 50(2) . 5_566
N1A C6A C5A 97.9(12) . 5_566
N1A C6A C5A 82.1(12) 5_566 5_566
C1A C6A C5A 50(2) 5_566 .
C1A C6A C5A 130(2) . .
N1A C6A C5A 82.1(11) . .
N1A C6A C5A 97.9(12) 5_566 .
C5A C6A C5A 180.000(3) 5_566 .
O304 Cl1 O305 113.6(10) . .
O304 Cl1 O302 122.1(10) . .
O305 Cl1 O302 119.6(7) . .
O304 Cl1 O301 73.2(11) . .
O305 Cl1 O301 110.0(7) . .
O302 Cl1 O301 106.6(7) . .
O304 Cl1 O306 69.5(11) . .
O305 Cl1 O306 106.2(10) . .
O302 Cl1 O306 75.3(10) . .
O301 Cl1 O306 135.8(10) . .
Cl1 O301 O304 50.2(6) . .
Cl1 O302 O306 52.8(7) . .
Cl1 O304 O306 58.9(8) . .
Cl1 O304 O301 56.6(8) . .
O306 O304 O301 111.6(11) . .
Cl1 O306 O304 51.5(8) . .
Cl1 O306 O302 51.9(7) . .
O304 O306 O302 92.1(12) . .

loop_
_geom_bond_atom_site_label_1
_geom_bond_atom_site_label_2
_geom_bond_distance
_geom_bond_site_symmetry_2
Cu1 N21 2.035(5) 3
Cu1 N21 2.035(5) .
Cu1 N11 2.052(5) 2_465
Cu1 N11 2.052(5) 4_565
Cu1 O1W 2.425(7) .
N21 C23 1.327(7) .
N21 C24 1.366(8) .
O26 C26 1.239(8) .
N31 C16A 1.065(13) .
N31 C16 1.128(15) .
N31 C31 1.454(8) .
N32 C26 1.328(8) .
N32 C34 1.464(8) .
O16 C16 1.220(15) .
C11 C15 1.34(2) .
C11 C12 1.40(2) .
C11 C16 1.514(16) .
C12 C13 1.339(16) .
C15 C14 1.576(16) .
O16A C16A 1.203(13) .
C11A C15A 1.37(2) .
C11A C12A 1.43(2) .
C11A C16A 1.47(2) .
C12A C13 1.570(14) .
C15A C14 1.329(15) .
N11 C14 1.324(11) .
N11 C13 1.336(10) .
N11 Cu1 2.052(5) 2_464
C21 C22 1.365(8) .
C21 C25 1.384(8) .
C21 C26 1.512(8) .
C22 C23 1.368(8) .
C24 C25 1.357(8) .
C31 C32 1.547(10) .
C32 C33 1.520(12) .
C33 C34 1.548(10) .
N100 O102 1.201(9) .
N100 O101 1.233(9) .
N100 C101 1.462(10) .
C101 C106 1.378(9) .
C101 C102 1.398(10) .
C102 C103 1.378(13) .
C103 C104 1.385(12) .
C104 C105 1.365(12) .
C105 C106 1.326(11) .
N1A C2A 0.96(2) .
N1A C3A 1.10(3) .
N1A C1A 1.25(4) .
N1A C6A 1.643(18) .
N1A C4A 1.66(3) .
C1A C6A 1.07(2) .
C1A C5A 1.26(4) 5_566
C1A C2A 1.63(4) .
C2A C3A 1.55(2) .
C3A C4A 1.02(2) .
C4A C5A 1.46(2) .
C5A C1A 1.26(4) 5_566
C5A C6A 1.648(15) .
C6A C1A 1.07(2) 5_566
C6A N1A 1.643(18) 5_566
C6A C5A 1.648(15) 5_566
Cl1 O304 1.325(13) .
Cl1 O305 1.354(8) .
Cl1 O302 1.431(9) .
Cl1 O301 1.441(10) .
Cl1 O306 1.450(15) .
O301 O304 1.65(2) .
O302 O306 1.76(2) .
O304 O306 1.59(2) .
